data_7712786
loop_
_publ_author_name
'Katzenmayer, Markus'
'Kracht, Felix'
'Maichle-Moessmer, Caecilia'
'Anwander, Reiner'

_publ_section_title
;
 Potential precursors for terminal ytterbium(II) imide complexes bearing
 the tris(3-tert-butyl-5-methylpyrazolyl)hydroborato ligand
;
_journal_name_full 'Dalton Transactions'
_journal_paper_doi 10.1039/D3DT00861D
_journal_year 2023
_chemical_formula_sum 'C36 H58 B N7 Yb'
_chemical_formula_weight 772.74
_chemical_properties_physical Air-sensitive,Moisture-sensitive
_space_group_crystal_system monoclinic
_space_group_IT_number 14
_space_group_name_Hall '-P 2yn'
_space_group_name_H-M_alt 'P 1 21/n 1'
_atom_sites_solution_hydrogens mixed
_audit_creation_method SHELXL-2018/3
_audit_update_record
;
2023-03-14 deposited with the CCDC.	2023-04-18 downloaded from the CCDC.
;
_cell_angle_alpha 90
_cell_angle_beta 93.3820(10)
_cell_angle_gamma 90
_cell_formula_units_Z 4
_cell_length_a 9.5488(4)
_cell_length_b 23.9283(11)
_cell_length_c 16.2362(7)
_cell_measurement_reflns_used 214
_cell_measurement_temperature 100(2)
_cell_measurement_theta_max 27.89
_cell_measurement_theta_min 2.651
_cell_volume 3703.3(3)
_computing_cell_refinement 'SAINT V8.40B (Bruker Nano, Inc., 2019)'
_computing_data_collection 'APEX3 v2019.11-0'
_computing_data_reduction 'SAINT V8.40B (Bruker Nano, Inc., 2019)'
_computing_structure_refinement 'SHELXL-2018/3 (Sheldrick, 2018)'
_computing_structure_solution 'SHELXT 2018/2 (Sheldrick, 2018)'
_diffrn_ambient_temperature 100(2)
_diffrn_measured_fraction_theta_full 0.980
_diffrn_measured_fraction_theta_max 0.954
_diffrn_measurement_device_type 'Bruker APEX II DUO'
_diffrn_measurement_method 'omega scans'
_diffrn_radiation_type MoK\a
_diffrn_radiation_wavelength 0.71073
_diffrn_reflns_av_R_equivalents 0.1217
_diffrn_reflns_av_unetI/netI 0.1281
_diffrn_reflns_Laue_measured_fraction_full 0.980
_diffrn_reflns_Laue_measured_fraction_max 0.954
_diffrn_reflns_limit_h_max 11
_diffrn_reflns_limit_h_min -12
_diffrn_reflns_limit_k_max 32
_diffrn_reflns_limit_k_min -20
_diffrn_reflns_limit_l_max 22
_diffrn_reflns_limit_l_min -22
_diffrn_reflns_number 30426
_diffrn_reflns_point_group_measured_fraction_full 0.980
_diffrn_reflns_point_group_measured_fraction_max 0.954
_diffrn_reflns_theta_full 25.242
_diffrn_reflns_theta_max 29.227
_diffrn_reflns_theta_min 2.116
_diffrn_source 'ImuS-focus sealed tube'
_exptl_absorpt_coefficient_mu 2.559
_exptl_absorpt_correction_type multi-scan
_exptl_absorpt_process_details 'sadabs V2012/1 (Bruker AXS Inc.)'
_exptl_crystal_colour red
_exptl_crystal_density_diffrn 1.386
_exptl_crystal_description coloumn
_exptl_crystal_F_000 1592
_exptl_crystal_size_max 0.246
_exptl_crystal_size_mid 0.134
_exptl_crystal_size_min 0.072
_exptl_transmission_factor_max 0.7458
_exptl_transmission_factor_min 0.4887
_refine_diff_density_max 2.673
_refine_diff_density_min -1.339
_refine_diff_density_rms 0.192
_refine_ls_extinction_method none
_refine_ls_goodness_of_fit_ref 1.001
_refine_ls_hydrogen_treatment mixed
_refine_ls_matrix_type full
_refine_ls_number_parameters 428
_refine_ls_number_reflns 9592
_refine_ls_number_restraints 0
_refine_ls_restrained_S_all 1.001
_refine_ls_R_factor_all 0.0926
_refine_ls_R_factor_gt 0.0512
_refine_ls_shift/su_max 0.001
_refine_ls_shift/su_mean 0.000
_refine_ls_structure_factor_coef Fsqd
_refine_ls_weighting_details 'w=1/[\s^2^(Fo^2^)] where P=(Fo^2^+2Fc^2^)/3'
_refine_ls_weighting_scheme calc
_refine_ls_wR_factor_gt 0.1024
_refine_ls_wR_factor_ref 0.1196
_reflns_Friedel_coverage 0.000
_reflns_number_gt 6333
_reflns_number_total 9592
_reflns_threshold_expression 'I > 2\s(I)'
_cod_data_source_file d3dt00861d2.cif
_cod_data_source_block 1_mo_MK176_0m
_cod_original_sg_symbol_H-M 'P 21/n'
_cod_database_code 7712786
_shelx_shelxl_version_number 2018/3
_shelx_space_group_comment
;
The symmetry employed for this shelxl refinement is uniquely defined
by the following loop, which should always be used as a source of
symmetry information in preference to the above space-group names.
They are only intended as comments.
;
_shelx_estimated_absorpt_t_min 0.572
_shelx_estimated_absorpt_t_max 0.837

loop_
_space_group_symop_operation_xyz
'x, y, z'
'-x+1/2, y+1/2, -z+1/2'
'-x, -y, -z'
'x-1/2, -y-1/2, z-1/2'

loop_
_atom_site_label
_atom_site_type_symbol
_atom_site_fract_x
_atom_site_fract_y
_atom_site_fract_z
_atom_site_U_iso_or_equiv
_atom_site_adp_type
_atom_site_occupancy
_atom_site_site_symmetry_order
_atom_site_calc_flag
_atom_site_refinement_flags_posn
_atom_site_refinement_flags_adp
_atom_site_refinement_flags_occupancy
_atom_site_disorder_assembly
_atom_site_disorder_group
C1 C 0.2926(6) 0.4451(2) 0.5464(3) 0.0167(11) Uani 1 1 d . . . . .
C2 C 0.2450(6) 0.4975(2) 0.5701(4) 0.0206(12) Uani 1 1 d . . . . .
H2 H 0.203477 0.525546 0.535185 0.025 Uiso 1 1 calc R U . . .
C3 C 0.2705(6) 0.5003(2) 0.6541(3) 0.0185(12) Uani 1 1 d . . . . .
C4 C 0.2889(6) 0.4207(2) 0.4609(3) 0.0198(12) Uani 1 1 d . . . . .
C5 C 0.3606(7) 0.3635(3) 0.4622(4) 0.0322(16) Uani 1 1 d . . . . .
H5A H 0.358789 0.348393 0.405986 0.048 Uiso 1 1 calc R U . . .
H5B H 0.310905 0.337928 0.497529 0.048 Uiso 1 1 calc R U . . .
H5C H 0.458151 0.367399 0.483781 0.048 Uiso 1 1 calc R U . . .
C6 C 0.1373(6) 0.4141(2) 0.4271(4) 0.0276(14) Uani 1 1 d . . . . .
H6A H 0.135801 0.404509 0.368353 0.041 Uiso 1 1 calc R U . . .
H6B H 0.086569 0.449188 0.434055 0.041 Uiso 1 1 calc R U . . .
H6C H 0.092042 0.384176 0.457152 0.041 Uiso 1 1 calc R U . . .
C7 C 0.3665(7) 0.4597(3) 0.4039(4) 0.0303(15) Uani 1 1 d . . . . .
H7A H 0.361636 0.444264 0.347873 0.046 Uiso 1 1 calc R U . . .
H7B H 0.464898 0.462931 0.424140 0.046 Uiso 1 1 calc R U . . .
H7C H 0.322528 0.496686 0.403257 0.046 Uiso 1 1 calc R U . . .
C8 C 0.2392(7) 0.5473(2) 0.7114(4) 0.0264(14) Uani 1 1 d . . . . .
H8A H 0.183042 0.575740 0.681168 0.040 Uiso 1 1 calc R U . . .
H8B H 0.327373 0.563959 0.733437 0.040 Uiso 1 1 calc R U . . .
H8C H 0.186781 0.532891 0.756946 0.040 Uiso 1 1 calc R U . . .
C9 C 0.2744(6) 0.2950(2) 0.8180(3) 0.0169(12) Uani 1 1 d . . . . .
C10 C 0.2130(6) 0.3242(2) 0.8802(3) 0.0183(12) Uani 1 1 d . . . . .
H10 H 0.159412 0.308929 0.922267 0.022 Uiso 1 1 calc R U . . .
C11 C 0.2452(6) 0.3800(2) 0.8688(3) 0.0182(12) Uani 1 1 d . . . . .
C12 C 0.2767(6) 0.2324(2) 0.8044(3) 0.0189(12) Uani 1 1 d . . . . .
C13 C 0.2152(7) 0.2178(2) 0.7179(4) 0.0298(15) Uani 1 1 d . . . . .
H13A H 0.220676 0.177298 0.709394 0.045 Uiso 1 1 calc R U . . .
H13B H 0.268631 0.236976 0.676600 0.045 Uiso 1 1 calc R U . . .
H13C H 0.116933 0.229702 0.712183 0.045 Uiso 1 1 calc R U . . .
C14 C 0.4264(7) 0.2106(2) 0.8139(4) 0.0320(16) Uani 1 1 d . . . . .
H14A H 0.427186 0.170513 0.801890 0.048 Uiso 1 1 calc R U . . .
H14B H 0.464102 0.217064 0.870541 0.048 Uiso 1 1 calc R U . . .
H14C H 0.484297 0.230358 0.775373 0.048 Uiso 1 1 calc R U . . .
C15 C 0.1870(7) 0.2036(2) 0.8670(4) 0.0315(16) Uani 1 1 d . . . . .
H15A H 0.187861 0.163108 0.857746 0.047 Uiso 1 1 calc R U . . .
H15B H 0.090440 0.217433 0.860207 0.047 Uiso 1 1 calc R U . . .
H15C H 0.225321 0.211773 0.922981 0.047 Uiso 1 1 calc R U . . .
C16 C 0.2043(7) 0.4288(2) 0.9194(4) 0.0313(15) Uani 1 1 d . . . . .
H16A H 0.140158 0.416405 0.960612 0.047 Uiso 1 1 calc R U . . .
H16B H 0.157605 0.456860 0.883400 0.047 Uiso 1 1 calc R U . . .
H16C H 0.288428 0.445158 0.947258 0.047 Uiso 1 1 calc R U . . .
C17 C 0.7566(6) 0.4103(2) 0.7229(3) 0.0184(12) Uani 1 1 d . . . . .
C18 C 0.7789(6) 0.4511(2) 0.7846(4) 0.0228(13) Uani 1 1 d . . . . .
H18 H 0.866431 0.466642 0.803754 0.027 Uiso 1 1 calc R U . . .
C19 C 0.6503(6) 0.4640(2) 0.8116(3) 0.0213(13) Uani 1 1 d . . . . .
C20 C 0.8607(6) 0.3835(2) 0.6686(4) 0.0212(13) Uani 1 1 d . . . . .
C21 C 0.9696(7) 0.4275(3) 0.6470(4) 0.0310(15) Uani 1 1 d . . . . .
H21A H 1.039040 0.410366 0.612749 0.047 Uiso 1 1 calc R U . . .
H21B H 1.016766 0.441918 0.697894 0.047 Uiso 1 1 calc R U . . .
H21C H 0.922562 0.458228 0.616660 0.047 Uiso 1 1 calc R U . . .
C22 C 0.9390(7) 0.3366(3) 0.7150(4) 0.0301(15) Uani 1 1 d . . . . .
H22A H 1.013909 0.322616 0.681837 0.045 Uiso 1 1 calc R U . . .
H22B H 0.873647 0.306202 0.725437 0.045 Uiso 1 1 calc R U . . .
H22C H 0.979784 0.350935 0.767669 0.045 Uiso 1 1 calc R U . . .
C23 C 0.7887(6) 0.3612(3) 0.5892(4) 0.0258(14) Uani 1 1 d . . . . .
H23A H 0.859537 0.352231 0.549977 0.039 Uiso 1 1 calc R U . . .
H23B H 0.724564 0.389613 0.565315 0.039 Uiso 1 1 calc R U . . .
H23C H 0.735677 0.327389 0.601241 0.039 Uiso 1 1 calc R U . . .
C24 C 0.6132(7) 0.5052(3) 0.8753(4) 0.0316(15) Uani 1 1 d . . . . .
H24A H 0.699197 0.520210 0.902897 0.047 Uiso 1 1 calc R U . . .
H24B H 0.557040 0.486792 0.915969 0.047 Uiso 1 1 calc R U . . .
H24C H 0.558944 0.535794 0.848963 0.047 Uiso 1 1 calc R U . . .
C25 C 0.4804(6) 0.1910(2) 0.5771(3) 0.0191(12) Uani 1 1 d . . . . .
C26 C 0.3703(6) 0.1549(2) 0.5428(4) 0.0219(13) Uani 1 1 d . . . . .
C27 C 0.3770(7) 0.0979(2) 0.5570(4) 0.0257(14) Uani 1 1 d . . . . .
H27 H 0.305771 0.074534 0.532479 0.031 Uiso 1 1 calc R U . . .
C28 C 0.4848(7) 0.0741(2) 0.6060(4) 0.0273(14) Uani 1 1 d . . . . .
H28 H 0.487965 0.034923 0.615218 0.033 Uiso 1 1 calc R U . . .
C29 C 0.5872(7) 0.1087(2) 0.6412(4) 0.0265(14) Uani 1 1 d . . . . .
H29 H 0.660197 0.092727 0.675888 0.032 Uiso 1 1 calc R U . . .
C30 C 0.5877(6) 0.1664(2) 0.6276(3) 0.0198(12) Uani 1 1 d . . . . .
C31 C 0.2470(6) 0.1805(2) 0.4916(4) 0.0260(14) Uani 1 1 d . . . . .
H31 H 0.223476 0.216792 0.518019 0.031 Uiso 1 1 calc R U . . .
C32 C 0.2850(8) 0.1933(3) 0.4036(4) 0.0364(17) Uani 1 1 d . . . . .
H32A H 0.207336 0.213337 0.374591 0.055 Uiso 1 1 calc R U . . .
H32B H 0.302516 0.158285 0.374710 0.055 Uiso 1 1 calc R U . . .
H32C H 0.369602 0.216571 0.405061 0.055 Uiso 1 1 calc R U . . .
C33 C 0.1139(7) 0.1444(3) 0.4879(5) 0.0372(17) Uani 1 1 d . . . . .
H33A H 0.035590 0.165605 0.461677 0.056 Uiso 1 1 calc R U . . .
H33B H 0.091487 0.133891 0.543951 0.056 Uiso 1 1 calc R U . . .
H33C H 0.129596 0.110551 0.455655 0.056 Uiso 1 1 calc R U . . .
C34 C 0.7115(6) 0.2010(2) 0.6613(4) 0.0231(13) Uani 1 1 d . . . . .
H34 H 0.674149 0.238839 0.674001 0.028 Uiso 1 1 calc R U . . .
C35 C 0.8156(7) 0.2090(3) 0.5943(4) 0.0308(15) Uani 1 1 d . . . . .
H35A H 0.896257 0.230671 0.616533 0.046 Uiso 1 1 calc R U . . .
H35B H 0.769571 0.229083 0.547501 0.046 Uiso 1 1 calc R U . . .
H35C H 0.847518 0.172435 0.575723 0.046 Uiso 1 1 calc R U . . .
C36 C 0.7837(7) 0.1790(3) 0.7409(4) 0.0287(15) Uani 1 1 d . . . . .
H36A H 0.850736 0.206959 0.763339 0.043 Uiso 1 1 calc R U . . .
H36B H 0.833607 0.144342 0.729608 0.043 Uiso 1 1 calc R U . . .
H36C H 0.713341 0.171707 0.781143 0.043 Uiso 1 1 calc R U . . .
B1 B 0.3906(7) 0.4361(2) 0.7679(4) 0.0169(13) Uani 1 1 d . . . . .
H1 H 0.360(6) 0.474(2) 0.804(4) 0.025 Uiso 1 1 d . U . . .
N1 N 0.3307(5) 0.45157(18) 0.6798(3) 0.0172(10) Uani 1 1 d . . . . .
N2 N 0.3454(5) 0.41681(18) 0.6130(3) 0.0171(10) Uani 1 1 d . . . . .
N3 N 0.3237(5) 0.38344(17) 0.8020(3) 0.0166(10) Uani 1 1 d . . . . .
N4 N 0.3425(5) 0.33030(18) 0.7702(3) 0.0171(10) Uani 1 1 d . . . . .
N5 N 0.5538(5) 0.43194(18) 0.7689(3) 0.0182(10) Uani 1 1 d . . . . .
N6 N 0.6191(5) 0.39850(18) 0.7140(3) 0.0175(10) Uani 1 1 d . . . . .
N7 N 0.4782(6) 0.24780(19) 0.5657(3) 0.0244(12) Uani 1 1 d . . . . .
H7 H 0.419(7) 0.253(3) 0.529(4) 0.037 Uiso 1 1 d . U . . .
Yb1 Yb 0.46774(2) 0.32972(2) 0.64436(2) 0.01471(8) Uani 1 1 d . . . . .

loop_
_atom_site_aniso_label
_atom_site_aniso_U_11
_atom_site_aniso_U_22
_atom_site_aniso_U_33
_atom_site_aniso_U_23
_atom_site_aniso_U_13
_atom_site_aniso_U_12
C1 0.011(3) 0.016(3) 0.024(3) 0.003(2) 0.009(2) -0.002(2)
C2 0.020(3) 0.012(3) 0.031(3) 0.004(2) 0.004(3) 0.000(2)
C3 0.016(3) 0.011(3) 0.029(3) 0.002(2) 0.004(2) -0.003(2)
C4 0.017(3) 0.022(3) 0.022(3) 0.002(2) 0.005(2) 0.003(2)
C5 0.036(4) 0.035(4) 0.025(3) -0.005(3) -0.008(3) 0.018(3)
C6 0.030(4) 0.023(3) 0.029(3) -0.001(2) -0.001(3) 0.003(3)
C7 0.026(4) 0.038(4) 0.028(3) 0.003(3) 0.007(3) -0.004(3)
C8 0.031(4) 0.014(3) 0.035(3) -0.001(2) 0.007(3) 0.007(3)
C9 0.010(3) 0.018(3) 0.023(3) 0.007(2) 0.001(2) -0.005(2)
C10 0.016(3) 0.019(3) 0.021(3) 0.004(2) 0.006(2) -0.006(2)
C11 0.015(3) 0.020(3) 0.019(3) -0.002(2) 0.002(2) 0.002(2)
C12 0.018(3) 0.016(3) 0.023(3) 0.005(2) 0.008(2) 0.002(2)
C13 0.037(4) 0.014(3) 0.040(4) -0.002(2) 0.006(3) 0.001(3)
C14 0.028(4) 0.016(3) 0.052(4) 0.001(3) 0.004(3) 0.002(3)
C15 0.043(4) 0.014(3) 0.038(4) 0.001(3) 0.016(3) -0.009(3)
C16 0.041(4) 0.022(3) 0.034(4) -0.002(3) 0.021(3) 0.003(3)
C17 0.015(3) 0.017(3) 0.023(3) 0.002(2) 0.002(2) -0.001(2)
C18 0.015(3) 0.024(3) 0.029(3) -0.003(2) -0.001(3) -0.007(2)
C19 0.026(4) 0.015(3) 0.023(3) -0.001(2) -0.001(3) -0.007(2)
C20 0.014(3) 0.018(3) 0.031(3) 0.004(2) 0.003(3) 0.002(2)
C21 0.022(4) 0.026(3) 0.046(4) 0.001(3) 0.011(3) -0.006(3)
C22 0.028(4) 0.029(3) 0.033(3) 0.004(3) 0.003(3) 0.007(3)
C23 0.017(3) 0.029(3) 0.032(3) 0.000(3) 0.008(3) 0.003(3)
C24 0.038(4) 0.028(3) 0.030(3) -0.012(3) 0.008(3) -0.014(3)
C25 0.022(3) 0.012(2) 0.024(3) 0.002(2) 0.010(3) 0.001(2)
C26 0.019(3) 0.021(3) 0.026(3) -0.002(2) 0.008(3) 0.004(2)
C27 0.025(4) 0.020(3) 0.033(3) -0.009(2) 0.010(3) -0.002(3)
C28 0.035(4) 0.010(3) 0.038(4) 0.006(2) 0.012(3) -0.002(3)
C29 0.029(4) 0.021(3) 0.030(3) 0.004(2) 0.008(3) 0.001(3)
C30 0.020(3) 0.022(3) 0.019(3) -0.001(2) 0.011(2) -0.001(2)
C31 0.022(3) 0.024(3) 0.032(3) -0.011(2) 0.005(3) 0.001(2)
C32 0.042(4) 0.039(4) 0.029(4) 0.000(3) 0.002(3) -0.002(3)
C33 0.022(4) 0.037(4) 0.053(5) -0.013(3) 0.004(3) 0.001(3)
C34 0.024(3) 0.017(3) 0.029(3) 0.002(2) 0.003(3) 0.000(2)
C35 0.024(4) 0.033(4) 0.036(4) 0.001(3) 0.010(3) -0.006(3)
C36 0.025(4) 0.034(4) 0.028(3) 0.007(3) 0.003(3) 0.001(3)
B1 0.017(4) 0.012(3) 0.023(3) -0.005(2) 0.007(3) 0.000(2)
N1 0.020(3) 0.016(2) 0.016(2) -0.0005(17) 0.006(2) -0.0010(19)
N2 0.021(3) 0.015(2) 0.017(2) -0.0013(17) 0.005(2) 0.0002(19)
N3 0.019(3) 0.012(2) 0.019(2) -0.0034(17) 0.007(2) 0.0024(19)
N4 0.022(3) 0.014(2) 0.016(2) -0.0024(18) 0.0021(19) -0.002(2)
N5 0.017(3) 0.018(2) 0.019(2) -0.0045(18) 0.003(2) -0.0010(19)
N6 0.016(3) 0.015(2) 0.022(2) -0.0038(18) 0.004(2) 0.0034(19)
N7 0.032(3) 0.017(2) 0.023(3) -0.0013(19) -0.005(2) 0.006(2)
Yb1 0.01500(14) 0.01097(11) 0.01847(12) -0.00123(9) 0.00354(9) 0.00084(10)

loop_
_atom_type_symbol
_atom_type_description
_atom_type_scat_dispersion_real
_atom_type_scat_dispersion_imag
_atom_type_scat_source
C C 0.0033 0.0016 'International Tables Vol C Tables 4.2.6.8 and 6.1.1.4'
H H 0.0000 0.0000 'International Tables Vol C Tables 4.2.6.8 and 6.1.1.4'
B B 0.0013 0.0007 'International Tables Vol C Tables 4.2.6.8 and 6.1.1.4'
N N 0.0061 0.0033 'International Tables Vol C Tables 4.2.6.8 and 6.1.1.4'
Yb Yb -0.3850 5.5486 'International Tables Vol C Tables 4.2.6.8 and 6.1.1.4'

loop_
_geom_angle_atom_site_label_1
_geom_angle_atom_site_label_2
_geom_angle_atom_site_label_3
_geom_angle
_geom_angle_site_symmetry_1
_geom_angle_site_symmetry_3
_geom_angle_publ_flag
N2 C1 C2 110.0(5) . . ?
N2 C1 C4 122.2(5) . . ?
C2 C1 C4 127.8(5) . . ?
C3 C2 C1 106.0(5) . . ?
N1 C3 C2 108.1(5) . . ?
N1 C3 C8 123.4(5) . . ?
C2 C3 C8 128.5(5) . . ?
C1 C4 C6 110.1(5) . . ?
C1 C4 C5 110.4(4) . . ?
C6 C4 C5 109.0(5) . . ?
C1 C4 C7 109.6(5) . . ?
C6 C4 C7 109.1(5) . . ?
C5 C4 C7 108.6(5) . . ?
C4 C5 Yb1 111.0(3) . . ?
N4 C9 C10 110.2(5) . . ?
N4 C9 C12 121.8(5) . . ?
C10 C9 C12 127.9(5) . . ?
C11 C10 C9 106.3(5) . . ?
N3 C11 C10 107.6(5) . . ?
N3 C11 C16 124.5(5) . . ?
C10 C11 C16 127.9(5) . . ?
C9 C12 C14 110.2(5) . . ?
C9 C12 C13 110.6(4) . . ?
C14 C12 C13 108.8(5) . . ?
C9 C12 C15 109.5(5) . . ?
C14 C12 C15 109.8(5) . . ?
C13 C12 C15 107.9(5) . . ?
N6 C17 C18 109.2(5) . . ?
N6 C17 C20 121.3(5) . . ?
C18 C17 C20 129.4(5) . . ?
C19 C18 C17 106.6(5) . . ?
N5 C19 C18 107.7(5) . . ?
N5 C19 C24 123.2(6) . . ?
C18 C19 C24 129.1(5) . . ?
C17 C20 C23 111.4(5) . . ?
C17 C20 C22 110.2(5) . . ?
C23 C20 C22 110.2(5) . . ?
C17 C20 C21 108.6(5) . . ?
C23 C20 C21 109.0(5) . . ?
C22 C20 C21 107.4(5) . . ?
N7 C25 C30 119.9(5) . . ?
N7 C25 C26 122.4(5) . . ?
C30 C25 C26 117.6(5) . . ?
C27 C26 C25 120.0(5) . . ?
C27 C26 C31 120.8(5) . . ?
C25 C26 C31 119.2(5) . . ?
C26 C27 C28 121.7(5) . . ?
C29 C28 C27 118.4(5) . . ?
C28 C29 C30 122.4(6) . . ?
C29 C30 C25 119.8(5) . . ?
C29 C30 C34 119.3(5) . . ?
C25 C30 C34 120.6(5) . . ?
C32 C31 C26 111.8(5) . . ?
C32 C31 C33 108.6(5) . . ?
C26 C31 C33 113.8(5) . . ?
C30 C34 C36 115.0(5) . . ?
C30 C34 C35 109.7(5) . . ?
C36 C34 C35 111.6(5) . . ?
N3 B1 N1 113.0(4) . . ?
N3 B1 N5 112.4(5) . . ?
N1 B1 N5 109.8(5) . . ?
C3 N1 N2 109.7(4) . . ?
C3 N1 B1 127.9(5) . . ?
N2 N1 B1 122.1(4) . . ?
C1 N2 N1 106.1(4) . . ?
C1 N2 Yb1 138.7(4) . . ?
N1 N2 Yb1 114.9(3) . . ?
C11 N3 N4 109.3(4) . . ?
C11 N3 B1 126.9(4) . . ?
N4 N3 B1 123.7(4) . . ?
C9 N4 N3 106.5(4) . . ?
C9 N4 Yb1 139.8(4) . . ?
N3 N4 Yb1 113.5(3) . . ?
C19 N5 N6 109.9(5) . . ?
C19 N5 B1 128.0(5) . . ?
N6 N5 B1 121.4(4) . . ?
C17 N6 N5 106.5(4) . . ?
C17 N6 Yb1 138.2(4) . . ?
N5 N6 Yb1 114.6(3) . . ?
C25 N7 Yb1 139.1(4) . . ?
N7 Yb1 N6 141.06(17) . . ?
N7 Yb1 N4 120.14(17) . . ?
N6 Yb1 N4 85.04(15) . . ?
N7 Yb1 N2 129.67(15) . . ?
N6 Yb1 N2 77.39(15) . . ?
N4 Yb1 N2 85.24(15) . . ?
N7 Yb1 C5 74.15(16) . . ?
N6 Yb1 C5 114.31(17) . . ?
N4 Yb1 C5 129.42(16) . . ?
N2 Yb1 C5 57.46(15) . . ?

loop_
_geom_bond_atom_site_label_1
_geom_bond_atom_site_label_2
_geom_bond_distance
_geom_bond_site_symmetry_2
_geom_bond_publ_flag
C1 N2 1.348(6) . ?
C1 C2 1.396(7) . ?
C1 C4 1.503(8) . ?
C2 C3 1.373(8) . ?
C3 N1 1.355(6) . ?
C3 C8 1.501(8) . ?
C4 C6 1.526(8) . ?
C4 C5 1.531(8) . ?
C4 C7 1.535(8) . ?
C5 Yb1 3.177(6) . ?
C9 N4 1.340(7) . ?
C9 C10 1.386(8) . ?
C9 C12 1.516(7) . ?
C10 C11 1.385(7) . ?
C11 N3 1.358(7) . ?
C11 C16 1.492(8) . ?
C12 C14 1.520(8) . ?
C12 C13 1.531(8) . ?
C12 C15 1.531(8) . ?
C17 N6 1.343(7) . ?
C17 C18 1.406(8) . ?
C17 C20 1.510(8) . ?
C18 C19 1.363(8) . ?
C19 N5 1.358(7) . ?
C19 C24 1.486(8) . ?
C20 C23 1.521(8) . ?
C20 C22 1.522(8) . ?
C20 C21 1.536(8) . ?
C25 N7 1.371(7) . ?
C25 C30 1.404(8) . ?
C25 C26 1.447(8) . ?
C26 C27 1.382(8) . ?
C26 C31 1.530(8) . ?
C27 C28 1.386(8) . ?
C28 C29 1.379(8) . ?
C29 C30 1.399(8) . ?
C30 C34 1.518(8) . ?
C31 C32 1.525(9) . ?
C31 C33 1.535(9) . ?
C34 C36 1.522(8) . ?
C34 C35 1.529(9) . ?
B1 N3 1.531(8) . ?
B1 N1 1.553(7) . ?
B1 N5 1.561(8) . ?
N1 N2 1.381(6) . ?
N2 Yb1 2.428(4) . ?
N3 N4 1.388(6) . ?
N4 Yb1 2.428(5) . ?
N5 N6 1.375(6) . ?
N6 Yb1 2.425(4) . ?
N7 Yb1 2.345(5) . ?
